data_4065451
loop_
_publ_author_name
'Arrowsmith, Merle'
'Hill, Michael S.'
'Hadlington, Terrance'
'Kociok-K\"ohn, Gabriele'
'Weetman, Catherine'

_publ_section_title
;
 Magnesium-Catalyzed Hydroboration of Pyridines
;
_journal_issue 21
_journal_name_full Organometallics
_journal_page_first 5556
_journal_paper_doi 10.1021/om2008138
_journal_volume 30
_journal_year 2011
_chemical_formula_moiety 'C12 H24 B2 O5, C9 H8 N'
_chemical_formula_sum 'C21 H32 B2 N O5'
_chemical_formula_weight 400.10
_chemical_name_systematic
;
 ?
;
_space_group_IT_number 15
_symmetry_cell_setting monoclinic
_symmetry_space_group_name_Hall '-C 2yc'
_symmetry_space_group_name_H-M 'C 1 2/c 1'
_atom_sites_solution_hydrogens geom
_atom_sites_solution_primary direct
_atom_sites_solution_secondary difmap
_audit_creation_method SHELXL-97
_cell_angle_alpha 90.00
_cell_angle_beta 103.599(2)
_cell_angle_gamma 90.00
_cell_formula_units_Z 4
_cell_length_a 10.2451(3)
_cell_length_b 11.5707(4)
_cell_length_c 19.7004(6)
_cell_measurement_reflns_used 18285
_cell_measurement_temperature 150(2)
_cell_measurement_theta_max 27.485
_cell_measurement_theta_min 2.910
_cell_volume 2269.87(13)
_computing_cell_refinement 'HKL Scalepack (Otwinski & Minor, 1997)'
_computing_data_collection 'Collect (Nonius BV, 1997-2000)'
_computing_data_reduction
;
 DENZO-SCALEPACK Z. Otwinowski and W. Minor, " 
 Processing of X-ray Diffraction Data Collected in Oscillation Mode ", 
 Methods in Enzymology, Volume 276: Macromolecular Crystallography, 
 part A, p.307-326, 1997,C.W. Carter, Jr. & R. M. Sweet, Eds., Academic Press.
;
_computing_molecular_graphics 'ORTEP3 for Windows - Farrugia, L. J. J. Appl. Crystallogr. 1997, 30, 565'
_computing_publication_material
;
 'WinGX publication routines, Farrugia, 
 L. J., J. Appl. Crystallogr., 1999, 32, 837-838
;
_computing_structure_refinement
;
 SHELXL97 -Program for Crystal Structure Analysis (Release 97-2). 
 Sheldrick, G.M., Institut f\"ur Anorganische Chemie der Universit\"at, 
 Tammanstrasse 4, D-3400 G\"ottingen, Germany, 1998 
;
_computing_structure_solution
; 
 SIR97- Altomare A., Burla M.C., Camalli M., Cascarano G.L., Giacovazzo C. , 
 Guagliardi A., Moliterni A.G.G., Polidori G.,Spagna R. 
 (1999) J. Appl. Cryst. 32, 115-119
;
_diffrn_ambient_temperature 150(2)
_diffrn_measured_fraction_theta_full 0.992
_diffrn_measured_fraction_theta_max 0.992
_diffrn_measurement_device_type 'Nonius Kappa CCD'
_diffrn_measurement_method '333 1.7 degree images with \f and \w scans'
_diffrn_radiation_monochromator graphite
_diffrn_radiation_source 'fine-focus sealed tube'
_diffrn_radiation_type MoK\a
_diffrn_radiation_wavelength 0.71073
_diffrn_reflns_av_R_equivalents 0.0862
_diffrn_reflns_av_sigmaI/netI 0.0394
_diffrn_reflns_limit_h_max 13
_diffrn_reflns_limit_h_min -13
_diffrn_reflns_limit_k_max 14
_diffrn_reflns_limit_k_min -14
_diffrn_reflns_limit_l_max 25
_diffrn_reflns_limit_l_min -25
_diffrn_reflns_number 20219
_diffrn_reflns_theta_full 27.47
_diffrn_reflns_theta_max 27.47
_diffrn_reflns_theta_min 5.32
_diffrn_standards_decay_% 0
_diffrn_standards_number 0
_exptl_absorpt_coefficient_mu 0.080
_exptl_absorpt_correction_T_max 0.9920
_exptl_absorpt_correction_T_min 0.9609
_exptl_absorpt_correction_type multi-scan
_exptl_absorpt_process_details
;
 multi-scan from symmetry-related measurements 
 Sortav (Blessing 1995)
;
_exptl_crystal_colour colourless
_exptl_crystal_density_diffrn 1.171
_exptl_crystal_density_method 'not measured'
_exptl_crystal_description plate
_exptl_crystal_F_000 860
_exptl_crystal_size_max 0.50
_exptl_crystal_size_mid 0.25
_exptl_crystal_size_min 0.10
_refine_diff_density_max 0.172
_refine_diff_density_min -0.239
_refine_diff_density_rms 0.039
_refine_ls_extinction_method none
_refine_ls_goodness_of_fit_ref 1.034
_refine_ls_hydrogen_treatment constr
_refine_ls_matrix_type full
_refine_ls_number_parameters 155
_refine_ls_number_reflns 2567
_refine_ls_number_restraints 0
_refine_ls_restrained_S_all 1.034
_refine_ls_R_factor_all 0.0865
_refine_ls_R_factor_gt 0.0540
_refine_ls_shift/su_max 0.000
_refine_ls_shift/su_mean 0.000
_refine_ls_structure_factor_coef Fsqd
_refine_ls_weighting_details 'calc w=1/[\s^2^(Fo^2^)+(0.0654P)^2^+1.5460P] where P=(Fo^2^+2Fc^2^)/3'
_refine_ls_weighting_scheme calc
_refine_ls_wR_factor_gt 0.1323
_refine_ls_wR_factor_ref 0.1531
_reflns_number_gt 1748
_reflns_number_total 2567
_reflns_threshold_expression >2sigma(I)
_cod_data_source_file om2008138_si_002.cif
_cod_data_source_block h11msh18
_cod_original_cell_volume 2269.87(12)
_cod_original_sg_symbol_H-M 'C 2/c'
_cod_database_code 4065451

loop_
_symmetry_equiv_pos_as_xyz
'x, y, z'
'-x, y, -z+1/2'
'x+1/2, y+1/2, z'
'-x+1/2, y+1/2, -z+1/2'
'-x, -y, -z'
'x, -y, z-1/2'
'-x+1/2, -y+1/2, -z'
'x+1/2, -y+1/2, z-1/2'

loop_
_atom_site_label
_atom_site_type_symbol
_atom_site_fract_x
_atom_site_fract_y
_atom_site_fract_z
_atom_site_U_iso_or_equiv
_atom_site_adp_type
_atom_site_occupancy
_atom_site_symmetry_multiplicity
_atom_site_calc_flag
_atom_site_refinement_flags
_atom_site_disorder_assembly
_atom_site_disorder_group
B B 0.07630(18) 0.62698(16) 0.21030(9) 0.0335(4) Uani 1 1 d . . .
O1 O 0.11132(13) 0.68570(10) 0.15773(6) 0.0480(4) Uani 1 1 d . . .
O2 O 0.12655(13) 0.51865(11) 0.21958(6) 0.0462(4) Uani 1 1 d . . .
O3 O 0.0000 0.67786(14) 0.2500 0.0407(4) Uani 1 2 d S . .
C1 C 0.2171(2) 0.61729(16) 0.13777(10) 0.0482(5) Uani 1 1 d . . .
C2 C 0.3499(3) 0.6649(3) 0.17933(19) 0.0993(11) Uani 1 1 d . . .
H2A H 0.3546 0.7478 0.1702 0.149 Uiso 1 1 calc R . .
H2B H 0.4239 0.6251 0.1654 0.149 Uiso 1 1 calc R . .
H2C H 0.3569 0.6524 0.2293 0.149 Uiso 1 1 calc R . .
C3 C 0.2047(4) 0.6321(3) 0.06075(13) 0.0991(12) Uani 1 1 d . . .
H3A H 0.1124 0.6152 0.0354 0.149 Uiso 1 1 calc R . .
H3B H 0.2665 0.5790 0.0454 0.149 Uiso 1 1 calc R . .
H3C H 0.2272 0.7118 0.0512 0.149 Uiso 1 1 calc R . .
C4 C 0.18831(17) 0.49459(15) 0.16147(9) 0.0404(4) Uani 1 1 d . . .
C5 C 0.0838(2) 0.4316(2) 0.10672(15) 0.0811(8) Uani 1 1 d . . .
H5A H 0.0545 0.3621 0.1274 0.122 Uiso 1 1 calc R . .
H5B H 0.1228 0.4096 0.0677 0.122 Uiso 1 1 calc R . .
H5C H 0.0066 0.4825 0.0897 0.122 Uiso 1 1 calc R . .
C6 C 0.3099(2) 0.4195(2) 0.18726(12) 0.0701(7) Uani 1 1 d . . .
H6A H 0.3686 0.4553 0.2284 0.105 Uiso 1 1 calc R . .
H6B H 0.3589 0.4112 0.1504 0.105 Uiso 1 1 calc R . .
H6C H 0.2814 0.3432 0.1998 0.105 Uiso 1 1 calc R . .
N N -0.0933(16) 0.9347(11) 0.4137(6) 0.074(4) Uani 0.50 1 d P . 1
C7 C -0.2057(9) 0.9913(10) 0.3924(6) 0.067(2) Uani 0.50 1 d P A 1
H7A H -0.2807 0.9469 0.4034 0.080 Uiso 0.50 1 calc PR A 1
H7B H -0.2247 1.0023 0.3412 0.080 Uiso 0.50 1 calc PR A 1
C11 C 0.0766(18) 1.0651(8) 0.5818(8) 0.062(4) Uani 0.50 1 d P A 2
H11 H 0.0696 1.1293 0.6108 0.038(11) Uiso 0.50 1 calc PR A 2
C12 C 0.1810(14) 0.9692(12) 0.6033(8) 0.077(4) Uani 0.50 1 d P . 2
H12 H 0.2422 0.9768 0.6475 0.093 Uiso 0.50 1 calc PR . 2
C8 C -0.1928(3) 1.1156(3) 0.43100(17) 0.0771(8) Uani 1 1 d . . .
H8 H -0.2509 1.1765 0.4104 0.092 Uiso 1 1 calc R A 1
C9 C -0.1012(2) 1.1355(2) 0.49206(15) 0.0706(7) Uani 1 1 d . A .
H9 H -0.1031 1.2061 0.5164 0.085 Uiso 1 1 calc R . .
C10 C -0.0025(2) 1.05019(17) 0.51954(12) 0.0530(5) Uani 1 1 d . . .

loop_
_atom_site_aniso_label
_atom_site_aniso_U_11
_atom_site_aniso_U_22
_atom_site_aniso_U_33
_atom_site_aniso_U_23
_atom_site_aniso_U_13
_atom_site_aniso_U_12
B 0.0345(9) 0.0360(9) 0.0309(8) 0.0001(7) 0.0097(7) -0.0023(7)
O1 0.0647(8) 0.0400(7) 0.0507(7) 0.0110(5) 0.0364(6) 0.0119(6)
O2 0.0541(8) 0.0469(7) 0.0452(7) 0.0145(5) 0.0274(6) 0.0142(6)
O3 0.0509(10) 0.0373(9) 0.0401(9) 0.000 0.0231(7) 0.000
C1 0.0550(11) 0.0476(10) 0.0524(10) 0.0085(8) 0.0339(9) 0.0101(8)
C2 0.0668(16) 0.0888(19) 0.162(3) -0.0323(19) 0.0658(19) -0.0291(15)
C3 0.153(3) 0.099(2) 0.0731(16) 0.0431(15) 0.0830(18) 0.072(2)
C4 0.0414(9) 0.0423(9) 0.0419(9) 0.0035(7) 0.0186(7) 0.0081(7)
C5 0.0624(14) 0.0790(17) 0.1052(19) -0.0477(15) 0.0262(13) -0.0058(12)
C6 0.0695(14) 0.0805(16) 0.0695(14) 0.0273(12) 0.0347(12) 0.0403(13)
N 0.051(5) 0.121(7) 0.046(4) 0.011(4) 0.003(3) -0.021(4)
C7 0.052(5) 0.103(7) 0.047(3) 0.009(5) 0.014(4) 0.015(5)
C11 0.049(5) 0.038(4) 0.099(10) 0.007(4) 0.018(5) -0.010(3)
C12 0.070(5) 0.105(8) 0.054(4) 0.009(5) 0.007(3) -0.040(5)
C8 0.0619(15) 0.085(2) 0.0883(19) 0.0402(17) 0.0248(14) 0.0123(14)
C9 0.0625(14) 0.0491(12) 0.1076(19) 0.0189(12) 0.0346(14) 0.0039(10)
C10 0.0467(10) 0.0525(11) 0.0643(13) 0.0142(9) 0.0224(10) -0.0088(9)

loop_
_atom_type_symbol
_atom_type_description
_atom_type_scat_dispersion_real
_atom_type_scat_dispersion_imag
_atom_type_scat_source
C C 0.0033 0.0016 'International Tables Vol C Tables 4.2.6.8 and 6.1.1.4'
H H 0.0000 0.0000 'International Tables Vol C Tables 4.2.6.8 and 6.1.1.4'
N N 0.0061 0.0033 'International Tables Vol C Tables 4.2.6.8 and 6.1.1.4'
O O 0.0106 0.0060 'International Tables Vol C Tables 4.2.6.8 and 6.1.1.4'
B B 0.0013 0.0007 'International Tables Vol C Tables 4.2.6.8 and 6.1.1.4'

loop_
_geom_angle_atom_site_label_1
_geom_angle_atom_site_label_2
_geom_angle_atom_site_label_3
_geom_angle
_geom_angle_site_symmetry_1
_geom_angle_site_symmetry_3
O2 B O1 114.05(14) . .
O2 B O3 125.10(15) . .
O1 B O3 120.83(16) . .
B O1 C1 106.19(13) . .
B O2 C4 107.01(12) . .
B O3 B 128.8(2) . 2
O1 C1 C3 108.47(16) . .
O1 C1 C2 106.52(17) . .
C3 C1 C2 110.8(2) . .
O1 C1 C4 102.09(13) . .
C3 C1 C4 115.68(19) . .
C2 C1 C4 112.41(19) . .
C1 C2 H2A 109.5 . .
C1 C2 H2B 109.5 . .
H2A C2 H2B 109.5 . .
C1 C2 H2C 109.5 . .
H2A C2 H2C 109.5 . .
H2B C2 H2C 109.5 . .
C1 C3 H3A 109.5 . .
C1 C3 H3B 109.5 . .
H3A C3 H3B 109.5 . .
C1 C3 H3C 109.5 . .
H3A C3 H3C 109.5 . .
H3B C3 H3C 109.5 . .
O2 C4 C6 108.80(14) . .
O2 C4 C5 106.62(16) . .
C6 C4 C5 110.65(19) . .
O2 C4 C1 102.15(13) . .
C6 C4 C1 115.53(17) . .
C5 C4 C1 112.32(19) . .
C4 C5 H5A 109.5 . .
C4 C5 H5B 109.5 . .
H5A C5 H5B 109.5 . .
C4 C5 H5C 109.5 . .
H5A C5 H5C 109.5 . .
H5B C5 H5C 109.5 . .
C4 C6 H6A 109.5 . .
C4 C6 H6B 109.5 . .
H6A C6 H6B 109.5 . .
C4 C6 H6C 109.5 . .
H6A C6 H6C 109.5 . .
H6B C6 H6C 109.5 . .
C7 N C10 126.0(10) . 5_576
N C7 C8 109.1(9) . .
N C7 H7A 109.9 . .
C8 C7 H7A 109.9 . .
N C7 H7B 109.9 . .
C8 C7 H7B 109.9 . .
H7A C7 H7B 108.3 . .
C10 C11 C12 113.6(9) . .
C10 C11 H11 123.2 . .
C12 C11 H11 123.2 . .
C8 C12 C11 126.0(13) 5_576 .
C8 C12 H12 117.0 5_576 .
C11 C12 H12 117.0 . .
C12 C8 C9 119.4(8) 5_576 .
C12 C8 C7 13.4(7) 5_576 .
C9 C8 C7 121.9(5) . .
C12 C8 H8 119.8 5_576 .
C9 C8 H8 119.0 . .
C7 C8 H8 119.0 . .
C8 C9 C10 120.0(2) . .
C8 C9 H9 120.0 . .
C10 C9 H9 120.0 . .
C11 C10 C10 121.9(6) . 5_576
C11 C10 C9 119.4(6) . .
C10 C10 C9 118.7(3) 5_576 .
C11 C10 N 4.1(12) . 5_576
C10 C10 N 119.5(6) 5_576 5_576
C9 C10 N 121.9(6) . 5_576

loop_
_geom_bond_atom_site_label_1
_geom_bond_atom_site_label_2
_geom_bond_distance
_geom_bond_site_symmetry_2
B O2 1.351(2) .
B O1 1.356(2) .
B O3 1.3627(19) .
O1 C1 1.468(2) .
O2 C4 1.459(2) .
O3 B 1.3627(19) 2
C1 C3 1.502(3) .
C1 C2 1.517(4) .
C1 C4 1.544(2) .
C2 H2A 0.9800 .
C2 H2B 0.9800 .
C2 H2C 0.9800 .
C3 H3A 0.9800 .
C3 H3B 0.9800 .
C3 H3C 0.9800 .
C4 C6 1.506(3) .
C4 C5 1.516(3) .
C5 H5A 0.9800 .
C5 H5B 0.9800 .
C5 H5C 0.9800 .
C6 H6A 0.9800 .
C6 H6B 0.9800 .
C6 H6C 0.9800 .
N C7 1.31(2) .
N C10 1.455(14) 5_576
C7 C8 1.618(11) .
C7 H7A 0.9900 .
C7 H7B 0.9900 .
C11 C10 1.313(16) .
C11 C12 1.53(3) .
C11 H11 0.9500 .
C12 C8 1.214(14) 5_576
C12 H12 0.9500 .
C8 C12 1.214(14) 5_576
C8 C9 1.360(4) .
C8 H8 0.9500 .
C9 C10 1.425(3) .
C9 H9 0.9500 .
C10 C10 1.401(4) 5_576
C10 N 1.455(14) 5_576
